data_1536590
loop_
_publ_author_name
'Kienle, L.'
'Duppel, V.'
'Simon, A.'
'Deiseroth, H.J.'

_publ_section_title
;
 Ordnungsvarianten in ternaeren Chalkogeniden mit aufgefuellter
 beta-Manganstruktur
;
_journal_name_full 'Zeitschrift fuer Anorganische und Allgemeine Chemie'
_journal_page_first 443
_journal_page_last 453
_journal_volume 629
_journal_year 2003
_chemical_formula_sum 'In6 Na2 Se10'
_chemical_name_systematic 'Na2 (In6 Se10)'
_space_group_IT_number 145
_symmetry_space_group_name_Hall 'P 32'
_symmetry_space_group_name_H-M 'P 32'
_cell_angle_alpha 90
_cell_angle_beta 90
_cell_angle_gamma 120
_cell_formula_units_Z 18
_cell_length_a 24.57
_cell_length_b 24.57
_cell_length_c 17.414
_cell_volume 9104.152
_citation_journal_id_ASTM ZAACAB
_cod_data_source_file Kienle_ZAACAB_2003_868.cif
_cod_data_source_block In6Na2Se10
_cod_original_cell_volume 9104.151
_cod_database_code 1536590

loop_
_symmetry_equiv_pos_as_xyz
x,y,z
-y,x-y,z+2/3
-x+y,-x,z+1/3

loop_
_atom_site_label
_atom_site_type_symbol
_atom_site_fract_x
_atom_site_fract_y
_atom_site_fract_z
_atom_site_occupancy
_atom_site_U_iso_or_equiv
Se11 Se-2 1.16758 0.00412 0.25762 1 0.0
Na8 Na+1 0.9597 0.3575 0.2535 1 0.0
In36 In+3 0.86314 0.3325 0.61907 1 0.0
In29 In+3 0.44448 -0.16153 0.1416 1 0.0
Se2 Se-2 1.25172 0.36295 0.21408 1 0.0
In15 In+3 0.78043 -0.27322 0.34852 1 0.0
Se16 Se-2 0.30629 -0.10696 0.54451 1 0.0
Se24 Se-2 0.42407 -0.19281 0.49237 1 0.0
Se28 Se-2 0.24836 -0.30075 0.54951 1 0.0
Se1 Se-2 0.64032 0.22074 0.2114 1 0.0
In19 In+3 0.41498 -0.16395 0.35153 1 0.0
Se13 Se-2 1.11658 -0.303 0.30933 1 0.0
Se31 Se-2 0.88793 -0.21977 0.42287 1 0.0
In16 In+3 0.94507 -0.27229 0.35643 1 0.0
Se42 Se-2 0.85686 -0.0559 0.15934 1 0.0
Se26 Se-2 0.4971 -0.00388 0.59163 1 0.0
Se49 Se-2 0.41865 -0.05585 0.36916 1 0.0
Se10 Se-2 0.82764 0.32968 0.26092 1 0.0
In33 In+3 0.80261 0.13515 0.28303 1 0.0
Se14 Se-2 1.03224 -0.02007 0.42863 1 0.0
Na11 Na+1 1.0553 0.0434 0.2587 1 0.0
Se5 Se-2 0.4465 0.08577 0.20766 1 0.0
Se38 Se-2 0.96945 0.42728 0.64984 1 0.0
In18 In+3 0.82203 -0.39486 0.23286 1 0.0
Se15 Se-2 0.64356 0.08384 -0.01668 1 0.0
Se18 Se-2 1.27734 0.29968 0.43557 1 0.0
In14 In+3 0.46449 -0.00665 0.23365 1 0.0
In7 In+3 0.6237 0.12753 0.29366 1 0.0
Se12 Se-2 1.24904 -0.11364 0.31486 1 0.0
In25 In+3 0.40417 -0.11521 0.57562 1 0.0
Na12 Na+1 0.6428 0.2641 0.5991 1 0.0
Se50 Se-2 0.8947 0.10926 0.11939 1 0.0
Se35 Se-2 0.84366 -0.48577 0.25368 1 0.0
Se29 Se-2 0.7545 0.14117 0.15211 1 0.0
In11 In+3 0.94659 -0.11134 0.35224 1 0.0
Se3 Se-2 0.9702 -0.10181 0.20858 1 0.0
Se47 Se-2 1.38559 0.46977 0.37783 1 0.0
Se9 Se-2 0.58026 0.02803 0.21135 1 0.0
In20 In+3 0.28939 -0.17017 0.22656 1 0.0
Se36 Se-2 0.60573 -0.02929 0.42834 1 0.0
Se48 Se-2 0.7574 0.2817 0.02626 1 0.0
Se8 Se-2 0.30491 -0.24786 0.3088 1 0.0
In12 In+3 1.18605 0.1916 0.40454 1 0.0
Se25 Se-2 0.39987 -0.18004 0.69635 1 0.0
In31 In+3 0.14253 -0.39316 0.59218 1 0.0
Se40 Se-2 0.97166 0.08657 0.32781 1 0.0
In24 In+3 0.27249 -0.10735 0.68361 1 0.0
In17 In+3 0.75565 -0.16343 0.18659 1 0.0
In6 In+3 1.11381 -0.05299 0.38693 0.351 0.0
Se53 Se-2 0.88749 0.44597 0.43967 1 0.0
Se34 Se-2 0.94002 0.30057 0.08985 1 0.0
Se17 Se-2 0.83082 0.16807 -0.07372 1 0.0
Se55 Se-2 0.76762 -0.38717 0.36331 1 0.0
In39 In+3 0.85888 -0.46622 0.39768 1 0.0
In2 In+3 1.14477 0.25874 0.24374 0.362 0.0
In1 In+3 1.16018 0.25459 0.19229 0.647 0.0
Na5 Na+1 0.3931 -0.3103 0.2494 1 0.0
Se52 Se-2 1.05301 0.24545 0.15523 1 0.0
Se4 Se-2 1.16925 0.16821 0.26036 1 0.0
Se44 Se-2 1.21363 0.43894 0.42687 1 0.0
Na7 Na+1 0.5711 0.1192 0.0931 1 0.0
In4 In+3 0.95972 0.1665 0.23966 0.346 0.0
Se51 Se-2 0.55965 0.12008 0.41665 1 0.0
Se57 Se-2 0.75637 0.48785 0.48084 1 0.0
In32 In+3 0.40203 -0.09819 0.79378 1 0.0
Se43 Se-2 0.52271 -0.05626 0.81782 1 0.0
Se19 Se-2 0.49711 -0.1679 0.26543 1 0.0
In37 In+3 0.77671 0.39404 0.50704 1 0.0
Se22 Se-2 0.91181 0.22231 0.32205 1 0.0
Se46 Se-2 0.72241 0.14684 0.37448 1 0.0
In22 In+3 1.13354 -0.1925 0.28868 1 0.0
In34 In+3 0.52308 0.0035 0.44844 1 0.0
Se32 Se-2 0.77665 0.35997 0.64606 1 0.0
Se54 Se-2 0.84499 -0.09894 0.3669 1 0.0
In21 In+3 0.77297 0.26958 0.38476 1 0.0
Na9 Na+1 0.7173 -0.3032 0.5868 1 0.0
Se6 Se-2 0.77213 -0.25699 0.20569 1 0.0
Se58 Se-2 0.22499 -0.21912 0.10095 1 0.0
Se59 Se-2 0.72214 -0.42151 0.15214 1 0.0
In23 In+3 0.54722 -0.13428 0.50073 1 0.0
Na6 Na+1 0.8882 -0.2201 0.1184 1 0.0
In35 In+3 0.67606 -0.18703 0.40105 1 0.0
Se21 Se-2 0.35292 -0.15722 0.92018 1 0.0
In27 In+3 0.85727 0.18505 0.06931 1 0.0
Se27 Se-2 0.68706 -0.2837 0.42614 1 0.0
Na2 Na+1 0.7231 0.0329 -0.0748 1 0.0
In30 In+3 0.2821 -0.26464 0.6874 1 0.0
Se7 Se-2 0.92776 -0.29526 0.21284 1 0.0
In5 In+3 0.99089 0.19171 0.28138 0.655 0.0
Se41 Se-2 1.08706 -0.18627 0.15528 1 0.0
In3 In+3 1.13718 -0.00963 0.39776 0.641 0.0
Na1 Na+1 0.227 -0.2226 0.436 1 0.0
In26 In+3 0.73755 0.18726 -0.06242 1 0.0
In38 In+3 0.86138 0.00162 0.28767 1 0.0
Na3 Na+1 0.6366 -0.0562 0.2648 1 0.0
Se37 Se-2 0.7757 0.02491 0.3279 1 0.0
Se56 Se-2 1.05873 -0.17354 0.37771 1 0.0
In10 In+3 1.07972 -0.08566 0.18218 1 0.0
In9 In+3 1.26603 0.38226 0.35874 1 0.0
Se45 Se-2 0.38803 -0.09544 0.1423 1 0.0
Na4 Na+1 0.9834 -0.383 0.2616 1 0.0
Se20 Se-2 0.36781 -0.27196 0.09239 1 0.0
In28 In+3 0.54794 0.0448 0.89404 1 0.0
Na10 Na+1 0.3228 -0.0541 0.9311 1 0.0
In8 In+3 0.75011 0.2453 0.16846 1 0.0
Se60 Se-2 0.17635 -0.09121 0.69925 1 0.0
Se23 Se-2 0.36606 -0.02132 0.75813 1 0.0
Se30 Se-2 0.69434 0.30321 0.42633 1 0.0
Se39 Se-2 0.6628 -0.1702 0.25869 1 0.0
In13 In+3 0.46403 0.12006 0.34809 1 0.0
Se33 Se-2 0.95217 -0.35814 0.43109 1 0.0
